data_4071262
loop_
_publ_author_name
'Evans, William J.'
'Montalvo, Elizabeth'
'Champagne, Timothy M.'
'Ziller, Joseph W.'
'DiPasquale, Antonio G.'
'Rheingold, Arnold L.'

_publ_section_title
;
 Diazomethane Insertion into Lanthanide&#x2212; and
 Yttrium&#x2212;C(allyl) Bonds To Form the \h2-Hydrazonato Complexes
 (C5Me5)2Ln[\h2(N,N&#x2032;)-RNNCHSiMe3] (R = C3H5)
;
_journal_issue 14
_journal_name_full Organometallics
_journal_page_first 3582
_journal_paper_doi 10.1021/om800065j
_journal_volume 27
_journal_year 2008
_chemical_formula_sum 'C27 H45 La N2 Si'
_chemical_formula_weight 564.65
_chemical_name_common emA
_chemical_name_systematic
;
 ?
;
_space_group.centring_type P

_space_group_IT_number 14
_space_group.IT_number 14

_symmetry_cell_setting monoclinic
_symmetry_space_group_name_Hall '-P 2ybc'
_symmetry_space_group_name_H-M 'P 1 21/c 1'
_atom_sites_solution_hydrogens geom
_atom_sites_solution_primary direct
_atom_sites_solution_secondary difmap
_audit_creation_method SHELXL-97
_cell_angle_alpha 90.00
_cell_angle_beta 102.539(2)
_cell_angle_gamma 90.00
_cell_formula_units_Z 4
_cell_length_a 11.5050(18)
_cell_length_b 14.053(2)
_cell_length_c 17.978(3)
_cell_measurement_reflns_used 6392
_cell_measurement_temperature 100(2)
_cell_measurement_theta_max 28.17
_cell_measurement_theta_min 2.32
_cell_volume 2837.4(8)
_computing_cell_refinement 'Bruker SMART'
_computing_data_collection 'Bruker SMART'
_computing_data_reduction 'Bruker SAINT'
_computing_molecular_graphics ORTEP-32
_computing_publication_material WinGX
_computing_structure_refinement SHELXL-97
_computing_structure_solution SIR-2004
_diffrn_ambient_temperature 100(2)
_diffrn_measured_fraction_theta_full 0.999
_diffrn_measured_fraction_theta_max 0.935
_diffrn_measurement_device_type 'CCD area detector'
_diffrn_measurement_method 'phi and omega scans'
_diffrn_radiation_monochromator graphite
_diffrn_radiation_source 'fine-focus sealed tube'
_diffrn_radiation_type MoK\a
_diffrn_radiation_wavelength 0.71073
_diffrn_reflns_av_R_equivalents 0.0367
_diffrn_reflns_av_sigmaI/netI 0.0371
_diffrn_reflns_limit_h_max 15
_diffrn_reflns_limit_h_min -15
_diffrn_reflns_limit_k_max 18
_diffrn_reflns_limit_k_min -17
_diffrn_reflns_limit_l_max 23
_diffrn_reflns_limit_l_min -23
_diffrn_reflns_number 23844
_diffrn_reflns_theta_full 25.00
_diffrn_reflns_theta_max 28.26
_diffrn_reflns_theta_min 2.32
_exptl_absorpt_coefficient_mu 1.563
_exptl_absorpt_correction_T_max 0.9401
_exptl_absorpt_correction_T_min 0.8594
_exptl_absorpt_correction_type multi-scan
_exptl_absorpt_process_details SADABS
_exptl_crystal_colour yellow
_exptl_crystal_density_diffrn 1.322
_exptl_crystal_density_method 'not measured'
_exptl_crystal_description plate
_exptl_crystal_F_000 1168
_exptl_crystal_size_max 0.10
_exptl_crystal_size_mid 0.10
_exptl_crystal_size_min 0.04
_refine_diff_density_max 0.806
_refine_diff_density_min -0.888
_refine_diff_density_rms 0.091
_refine_ls_extinction_method none
_refine_ls_goodness_of_fit_ref 1.089
_refine_ls_hydrogen_treatment constr
_refine_ls_matrix_type full
_refine_ls_number_parameters 293
_refine_ls_number_reflns 6573
_refine_ls_number_restraints 0
_refine_ls_restrained_S_all 1.089
_refine_ls_R_factor_all 0.0425
_refine_ls_R_factor_gt 0.0339
_refine_ls_shift/su_max 0.003
_refine_ls_shift/su_mean 0.000
_refine_ls_structure_factor_coef Fsqd
_refine_ls_weighting_details 'calc w=1/[\s^2^(Fo^2^)+(0.0211P)^2^+3.3356P] where P=(Fo^2^+2Fc^2^)/3'
_refine_ls_weighting_scheme calc
_refine_ls_wR_factor_gt 0.0653
_refine_ls_wR_factor_ref 0.0677
_reflns_number_gt 5707
_reflns_number_total 6573
_reflns_threshold_expression >2sigma(I)
_cod_data_source_file om800065j-file001.cif
_cod_data_source_block complex4
_cod_depositor_comments
;
The following automatic conversions were performed:

'_symmetry_cell_setting' value 'Monoclinic' changed to 'monoclinic'
according to /home/saulius/struct/CIF-dictionaries/cif_core.dic
dictionary named 'cif_core.dic' version 2.4.1 from 2010-06-29.

Automatic conversion script
Id: cif_fix_values 1715 2011-07-08 13:25:40Z adriana 

The following automatic conversions were performed:

'_space_group.centring_type' value 'primitive' was replaced with the
value 'P' as specified in the replacement file
'/home/antanas/src/cod-tools/trunk/data/replacement-values/replacement_values.lst'.

Automatic conversion script
Id: cif_fix_values 5642 2017-10-24 12:04:52Z antanas 
;
_cod_original_cell_volume 2837.3(8)
_cod_original_sg_symbol_H-M P2(1)/c
_cod_database_code 4071262

loop_
_symmetry_equiv_pos_as_xyz
'x, y, z'
'-x, y+1/2, -z+1/2'
'-x, -y, -z'
'x, -y-1/2, z-1/2'

loop_
_atom_site_label
_atom_site_type_symbol
_atom_site_fract_x
_atom_site_fract_y
_atom_site_fract_z
_atom_site_U_iso_or_equiv
_atom_site_adp_type
_atom_site_occupancy
_atom_site_symmetry_multiplicity
_atom_site_calc_flag
_atom_site_refinement_flags
C1 C 0.5428(2) 0.2365(2) 0.70813(16) 0.0210(6) Uani 1 1 d .
C2 C 0.5070(2) 0.2789(2) 0.77114(16) 0.0207(6) Uani 1 1 d .
C3 C 0.5655(2) 0.23107(19) 0.83817(16) 0.0188(6) Uani 1 1 d .
C4 C 0.6385(2) 0.1595(2) 0.81650(16) 0.0204(6) Uani 1 1 d .
C5 C 0.6246(2) 0.1632(2) 0.73621(16) 0.0217(6) Uani 1 1 d .
C6 C 0.4879(3) 0.2559(2) 0.62565(17) 0.0312(7) Uani 1 1 d .
H6A H 0.5480 0.2468 0.5951 0.047 Uiso 1 1 calc R
H6B H 0.4586 0.3215 0.6200 0.047 Uiso 1 1 calc R
H6C H 0.4215 0.2119 0.6081 0.047 Uiso 1 1 calc R
C7 C 0.4147(3) 0.3560(2) 0.76620(19) 0.0304(7) Uani 1 1 d .
H7A H 0.4079 0.3743 0.8177 0.046 Uiso 1 1 calc R
H7B H 0.3376 0.3323 0.7378 0.046 Uiso 1 1 calc R
H7C H 0.4383 0.4114 0.7399 0.046 Uiso 1 1 calc R
C8 C 0.5513(3) 0.2467(2) 0.91869(17) 0.0266(7) Uani 1 1 d .
H8A H 0.5166 0.1897 0.9366 0.040 Uiso 1 1 calc R
H8B H 0.4986 0.3012 0.9200 0.040 Uiso 1 1 calc R
H8C H 0.6293 0.2593 0.9518 0.040 Uiso 1 1 calc R
C9 C 0.7091(3) 0.0880(2) 0.87055(18) 0.0269(7) Uani 1 1 d .
H9A H 0.7696 0.1211 0.9085 0.040 Uiso 1 1 calc R
H9B H 0.7480 0.0432 0.8419 0.040 Uiso 1 1 calc R
H9C H 0.6555 0.0530 0.8964 0.040 Uiso 1 1 calc R
C10 C 0.6856(3) 0.1006(2) 0.68810(19) 0.0307(7) Uani 1 1 d .
H10A H 0.6261 0.0615 0.6543 0.046 Uiso 1 1 calc R
H10B H 0.7432 0.0593 0.7213 0.046 Uiso 1 1 calc R
H10C H 0.7272 0.1405 0.6575 0.046 Uiso 1 1 calc R
C11 C 0.7302(3) 0.4673(2) 0.67071(17) 0.0242(6) Uani 1 1 d .
C12 C 0.8195(3) 0.4036(2) 0.65920(15) 0.0217(6) Uani 1 1 d .
C13 C 0.9196(2) 0.4157(2) 0.71997(16) 0.0216(6) Uani 1 1 d .
C14 C 0.8909(3) 0.4859(2) 0.76907(16) 0.0219(6) Uani 1 1 d .
C15 C 0.7746(3) 0.5176(2) 0.73907(18) 0.0249(6) Uani 1 1 d .
C16 C 0.6147(3) 0.4875(3) 0.6152(2) 0.0481(10) Uani 1 1 d .
H16A H 0.6237 0.5443 0.5854 0.072 Uiso 1 1 calc R
H16B H 0.5517 0.4982 0.6432 0.072 Uiso 1 1 calc R
H16C H 0.5935 0.4330 0.5809 0.072 Uiso 1 1 calc R
C17 C 0.8138(4) 0.3388(3) 0.59210(19) 0.0436(9) Uani 1 1 d .
H17A H 0.7306 0.3303 0.5655 0.065 Uiso 1 1 calc R
H17B H 0.8482 0.2768 0.6098 0.065 Uiso 1 1 calc R
H17C H 0.8590 0.3668 0.5572 0.065 Uiso 1 1 calc R
C18 C 1.0408(3) 0.3720(3) 0.7256(2) 0.0453(10) Uani 1 1 d .
H18A H 1.0882 0.4126 0.6992 0.068 Uiso 1 1 calc R
H18B H 1.0320 0.3088 0.7019 0.068 Uiso 1 1 calc R
H18C H 1.0811 0.3660 0.7793 0.068 Uiso 1 1 calc R
C19 C 0.9743(3) 0.5251(3) 0.83862(18) 0.0411(9) Uani 1 1 d .
H19A H 1.0191 0.5785 0.8239 0.062 Uiso 1 1 calc R
H19B H 1.0298 0.4751 0.8620 0.062 Uiso 1 1 calc R
H19C H 0.9283 0.5470 0.8753 0.062 Uiso 1 1 calc R
C20 C 0.7113(4) 0.5975(3) 0.7701(2) 0.0520(11) Uani 1 1 d .
H20A H 0.7362 0.5987 0.8258 0.078 Uiso 1 1 calc R
H20B H 0.6251 0.5874 0.7554 0.078 Uiso 1 1 calc R
H20C H 0.7316 0.6582 0.7493 0.078 Uiso 1 1 calc R
C21 C 0.9867(2) 0.2941(2) 0.96338(16) 0.0208(6) Uani 1 1 d .
H21 H 1.0039 0.3230 1.0123 0.025 Uiso 1 1 calc R
C22 C 1.0097(3) 0.1531(3) 0.8424(2) 0.0490(11) Uani 1 1 d .
H22A H 0.9334 0.1255 0.8472 0.073 Uiso 1 1 calc R
H22B H 1.0595 0.1036 0.8269 0.073 Uiso 1 1 calc R
H22C H 0.9954 0.2038 0.8041 0.073 Uiso 1 1 calc R
C23 C 1.2316(3) 0.2561(3) 0.9257(2) 0.0352(8) Uani 1 1 d .
H23A H 1.2163 0.3072 0.8877 0.053 Uiso 1 1 calc R
H23B H 1.2804 0.2067 0.9090 0.053 Uiso 1 1 calc R
H23C H 1.2739 0.2820 0.9747 0.053 Uiso 1 1 calc R
C24 C 1.1214(4) 0.1099(3) 1.0106(3) 0.0739(16) Uani 1 1 d .
H24A H 1.1631 0.1384 1.0588 0.111 Uiso 1 1 calc R
H24B H 1.1720 0.0612 0.9947 0.111 Uiso 1 1 calc R
H24C H 1.0471 0.0807 1.0174 0.111 Uiso 1 1 calc R
C25 C 0.8188(3) 0.4271(2) 0.99098(16) 0.0215(6) Uani 1 1 d .
H25A H 0.8926 0.4655 0.9996 0.026 Uiso 1 1 calc R
H25B H 0.8278 0.3794 1.0323 0.026 Uiso 1 1 calc R
C26 C 0.7165(3) 0.4907(2) 0.99506(18) 0.0293(7) Uani 1 1 d .
H26 H 0.7227 0.5260 1.0408 0.035 Uiso 1 1 calc R
C27 C 0.6201(3) 0.5033(2) 0.9430(2) 0.0360(8) Uani 1 1 d .
H27A H 0.6091 0.4699 0.8961 0.043 Uiso 1 1 calc R
H27B H 0.5605 0.5460 0.9519 0.043 Uiso 1 1 calc R
N1 N 0.8908(2) 0.31670(15) 0.91242(13) 0.0177(5) Uani 1 1 d .
N2 N 0.80485(19) 0.37854(16) 0.91942(13) 0.0175(5) Uani 1 1 d .
Si1 Si 1.08724(8) 0.20360(6) 0.93635(5) 0.02677(19) Uani 1 1 d .
La1 La 0.747459(14) 0.331119(11) 0.788497(9) 0.01597(5) Uani 1 1 d .

loop_
_atom_site_aniso_label
_atom_site_aniso_U_11
_atom_site_aniso_U_22
_atom_site_aniso_U_33
_atom_site_aniso_U_23
_atom_site_aniso_U_13
_atom_site_aniso_U_12
C1 0.0191(14) 0.0241(15) 0.0178(14) 0.0011(11) -0.0002(11) -0.0072(12)
C2 0.0152(14) 0.0207(15) 0.0249(15) 0.0034(12) 0.0014(11) -0.0029(11)
C3 0.0169(14) 0.0198(14) 0.0199(14) -0.0011(11) 0.0041(11) -0.0061(11)
C4 0.0169(13) 0.0210(14) 0.0227(14) 0.0003(12) 0.0027(11) -0.0052(11)
C5 0.0194(14) 0.0234(14) 0.0231(14) -0.0027(12) 0.0058(11) -0.0073(12)
C6 0.0332(18) 0.0337(18) 0.0225(16) 0.0028(13) -0.0032(13) -0.0100(14)
C7 0.0250(16) 0.0273(16) 0.0377(19) 0.0037(14) 0.0039(14) 0.0030(13)
C8 0.0248(16) 0.0331(17) 0.0229(16) 0.0020(13) 0.0077(13) -0.0051(13)
C9 0.0185(15) 0.0287(16) 0.0332(17) 0.0056(13) 0.0045(13) -0.0025(12)
C10 0.0339(18) 0.0273(16) 0.0329(18) -0.0047(14) 0.0116(14) -0.0049(14)
C11 0.0193(15) 0.0237(15) 0.0274(16) 0.0099(12) 0.0000(12) -0.0039(12)
C12 0.0275(16) 0.0250(15) 0.0133(13) 0.0011(11) 0.0062(11) -0.0032(12)
C13 0.0194(14) 0.0271(15) 0.0192(14) 0.0054(12) 0.0059(11) -0.0017(12)
C14 0.0264(15) 0.0240(15) 0.0155(14) 0.0003(11) 0.0052(11) -0.0091(12)
C15 0.0319(17) 0.0169(14) 0.0303(16) 0.0031(12) 0.0162(13) -0.0003(12)
C16 0.0256(18) 0.054(2) 0.057(2) 0.030(2) -0.0095(16) -0.0097(17)
C17 0.068(3) 0.042(2) 0.0228(17) -0.0104(16) 0.0145(17) -0.0180(19)
C18 0.0290(19) 0.054(2) 0.058(3) 0.020(2) 0.0204(18) 0.0141(17)
C19 0.053(2) 0.045(2) 0.0230(17) 0.0030(15) 0.0007(15) -0.0295(18)
C20 0.077(3) 0.0273(19) 0.066(3) 0.0080(18) 0.047(2) 0.0114(19)
C21 0.0190(14) 0.0226(14) 0.0199(14) -0.0029(12) 0.0024(11) 0.0015(11)
C22 0.033(2) 0.051(2) 0.070(3) -0.036(2) 0.0267(19) -0.0158(17)
C23 0.0179(16) 0.044(2) 0.043(2) -0.0022(16) 0.0045(14) 0.0020(14)
C24 0.071(3) 0.060(3) 0.106(4) 0.049(3) 0.053(3) 0.044(2)
C25 0.0258(15) 0.0214(14) 0.0176(14) -0.0010(11) 0.0056(12) 0.0006(12)
C26 0.0423(19) 0.0214(15) 0.0280(16) 0.0009(13) 0.0158(14) 0.0082(14)
C27 0.0358(19) 0.0341(18) 0.043(2) 0.0019(16) 0.0199(16) 0.0114(15)
N1 0.0164(11) 0.0180(12) 0.0192(12) 0.0011(9) 0.0047(9) 0.0006(9)
N2 0.0166(12) 0.0199(12) 0.0170(12) -0.0022(9) 0.0057(9) 0.0018(9)
Si1 0.0227(4) 0.0238(4) 0.0360(5) 0.0031(4) 0.0111(4) 0.0054(3)
La1 0.01527(8) 0.01832(8) 0.01402(8) -0.00030(7) 0.00252(5) -0.00325(7)

loop_
_atom_type_symbol
_atom_type_description
_atom_type_scat_dispersion_real
_atom_type_scat_dispersion_imag
_atom_type_scat_source
C C 0.0033 0.0016 'International Tables Vol C Tables 4.2.6.8 and 6.1.1.4'
H H 0.0000 0.0000 'International Tables Vol C Tables 4.2.6.8 and 6.1.1.4'
N N 0.0061 0.0033 'International Tables Vol C Tables 4.2.6.8 and 6.1.1.4'
Si Si 0.0817 0.0704 'International Tables Vol C Tables 4.2.6.8 and 6.1.1.4'
La La -0.2871 2.4523 'International Tables Vol C Tables 4.2.6.8 and 6.1.1.4'

loop_
_geom_angle_atom_site_label_1
_geom_angle_atom_site_label_2
_geom_angle_atom_site_label_3
_geom_angle
C5 C1 C2 107.9(2)
C5 C1 C6 126.0(3)
C2 C1 C6 125.4(3)
C5 C1 La1 75.07(16)
C2 C1 La1 75.35(16)
C6 C1 La1 123.05(19)
C3 C2 C1 108.3(2)
C3 C2 C7 126.2(3)
C1 C2 C7 125.3(3)
C3 C2 La1 75.82(15)
C1 C2 La1 75.48(16)
C7 C2 La1 118.87(19)
C2 C3 C4 107.7(2)
C2 C3 C8 128.1(3)
C4 C3 C8 124.1(3)
C2 C3 La1 75.08(16)
C4 C3 La1 75.09(16)
C8 C3 La1 118.29(18)
C3 C4 C5 108.1(2)
C3 C4 C9 124.4(3)
C5 C4 C9 127.3(3)
C3 C4 La1 75.77(16)
C5 C4 La1 75.05(16)
C9 C4 La1 119.23(18)
C1 C5 C4 108.0(3)
C1 C5 C10 125.2(3)
C4 C5 C10 126.7(3)
C1 C5 La1 75.80(16)
C4 C5 La1 75.71(16)
C10 C5 La1 114.78(18)
C1 C6 H6A 109.5
C1 C6 H6B 109.5
H6A C6 H6B 109.5
C1 C6 H6C 109.5
H6A C6 H6C 109.5
H6B C6 H6C 109.5
C2 C7 H7A 109.5
C2 C7 H7B 109.5
H7A C7 H7B 109.5
C2 C7 H7C 109.5
H7A C7 H7C 109.5
H7B C7 H7C 109.5
C3 C8 H8A 109.5
C3 C8 H8B 109.5
H8A C8 H8B 109.5
C3 C8 H8C 109.5
H8A C8 H8C 109.5
H8B C8 H8C 109.5
C4 C9 H9A 109.5
C4 C9 H9B 109.5
H9A C9 H9B 109.5
C4 C9 H9C 109.5
H9A C9 H9C 109.5
H9B C9 H9C 109.5
C5 C10 H10A 109.5
C5 C10 H10B 109.5
H10A C10 H10B 109.5
C5 C10 H10C 109.5
H10A C10 H10C 109.5
H10B C10 H10C 109.5
C12 C11 C15 107.9(3)
C12 C11 C16 126.0(3)
C15 C11 C16 125.6(3)
C12 C11 La1 75.28(16)
C15 C11 La1 74.59(16)
C16 C11 La1 122.2(2)
C11 C12 C13 107.9(2)
C11 C12 C17 126.6(3)
C13 C12 C17 125.4(3)
C11 C12 La1 75.78(16)
C13 C12 La1 75.11(15)
C17 C12 La1 118.3(2)
C14 C13 C12 107.8(3)
C14 C13 C18 125.6(3)
C12 C13 C18 126.0(3)
C14 C13 La1 74.82(16)
C12 C13 La1 75.81(16)
C18 C13 La1 121.8(2)
C15 C14 C13 108.4(2)
C15 C14 C19 125.9(3)
C13 C14 C19 125.6(3)
C15 C14 La1 75.86(16)
C13 C14 La1 76.08(16)
C19 C14 La1 117.88(19)
C14 C15 C11 108.1(3)
C14 C15 C20 126.2(3)
C11 C15 C20 125.5(3)
C14 C15 La1 75.15(16)
C11 C15 La1 76.35(16)
C20 C15 La1 118.8(2)
C11 C16 H16A 109.5
C11 C16 H16B 109.5
H16A C16 H16B 109.5
C11 C16 H16C 109.5
H16A C16 H16C 109.5
H16B C16 H16C 109.5
C12 C17 H17A 109.5
C12 C17 H17B 109.5
H17A C17 H17B 109.5
C12 C17 H17C 109.5
H17A C17 H17C 109.5
H17B C17 H17C 109.5
C13 C18 H18A 109.5
C13 C18 H18B 109.5
H18A C18 H18B 109.5
C13 C18 H18C 109.5
H18A C18 H18C 109.5
H18B C18 H18C 109.5
C14 C19 H19A 109.5
C14 C19 H19B 109.5
H19A C19 H19B 109.5
C14 C19 H19C 109.5
H19A C19 H19C 109.5
H19B C19 H19C 109.5
C15 C20 H20A 109.5
C15 C20 H20B 109.5
H20A C20 H20B 109.5
C15 C20 H20C 109.5
H20A C20 H20C 109.5
H20B C20 H20C 109.5
N1 C21 Si1 117.5(2)
N1 C21 H21 121.3
Si1 C21 H21 121.3
Si1 C22 H22A 109.5
Si1 C22 H22B 109.5
H22A C22 H22B 109.5
Si1 C22 H22C 109.5
H22A C22 H22C 109.5
H22B C22 H22C 109.5
Si1 C23 H23A 109.5
Si1 C23 H23B 109.5
H23A C23 H23B 109.5
Si1 C23 H23C 109.5
H23A C23 H23C 109.5
H23B C23 H23C 109.5
Si1 C24 H24A 109.5
Si1 C24 H24B 109.5
H24A C24 H24B 109.5
Si1 C24 H24C 109.5
H24A C24 H24C 109.5
H24B C24 H24C 109.5
N2 C25 C26 113.2(2)
N2 C25 H25A 108.9
C26 C25 H25A 108.9
N2 C25 H25B 108.9
C26 C25 H25B 108.9
H25A C25 H25B 107.8
C27 C26 C25 127.3(3)
C27 C26 H26 116.4
C25 C26 H26 116.4
C26 C27 H27A 120.0
C26 C27 H27B 120.0
H27A C27 H27B 120.0
C21 N1 N2 128.1(2)
C21 N1 La1 160.7(2)
N2 N1 La1 70.79(13)
N1 N2 C25 116.8(2)
N1 N2 La1 77.27(14)
C25 N2 La1 165.13(18)
C21 Si1 C24 110.19(17)
C21 Si1 C23 112.08(15)
C24 Si1 C23 107.51(19)
C21 Si1 C22 107.11(15)
C24 Si1 C22 111.4(2)
C23 Si1 C22 108.56(16)
N2 La1 N1 31.94(7)
N2 La1 C14 82.08(8)
N1 La1 C14 83.11(8)
N2 La1 C5 125.04(8)
N1 La1 C5 114.92(8)
C14 La1 C5 151.63(8)
N2 La1 C15 91.46(9)
N1 La1 C15 105.26(8)
C14 La1 C15 28.99(9)
C5 La1 C15 139.63(9)
N2 La1 C2 103.66(8)
N1 La1 C2 121.70(8)
C14 La1 C2 141.41(8)
C5 La1 C2 48.06(8)
C15 La1 C2 112.52(9)
N2 La1 C13 104.03(8)
N1 La1 C13 91.94(8)
C14 La1 C13 29.09(8)
C5 La1 C13 124.06(8)
C15 La1 C13 47.88(8)
C2 La1 C13 146.16(8)
N2 La1 C4 95.80(8)
N1 La1 C4 90.26(8)
C14 La1 C4 170.62(8)
C5 La1 C4 29.24(8)
C15 La1 C4 160.34(9)
C2 La1 C4 47.97(8)
C13 La1 C4 145.50(8)
N2 La1 C1 131.05(8)
N1 La1 C1 137.99(8)
C14 La1 C1 138.90(8)
C5 La1 C1 29.13(8)
C15 La1 C1 114.63(9)
C2 La1 C1 29.17(8)
C13 La1 C1 124.40(8)
C4 La1 C1 48.04(8)
N2 La1 C12 129.86(8)
N1 La1 C12 120.88(8)
C14 La1 C12 47.92(8)
C5 La1 C12 104.13(8)
C15 La1 C12 47.89(8)
C2 La1 C12 117.42(8)
C13 La1 C12 29.08(8)
C4 La1 C12 132.74(8)
C1 La1 C12 96.33(8)
N2 La1 C3 83.85(8)
N1 La1 C3 93.99(8)
C14 La1 C3 157.65(8)
C5 La1 C3 48.16(8)
C15 La1 C3 134.95(8)
C2 La1 C3 29.10(8)
C13 La1 C3 171.91(8)
C4 La1 C3 29.14(8)
C1 La1 C3 48.08(8)
C12 La1 C3 144.19(8)
N2 La1 C11 120.44(8)
N1 La1 C11 130.83(8)
C14 La1 C11 47.80(8)
C5 La1 C11 111.69(9)
C15 La1 C11 29.06(9)
C2 La1 C11 100.71(8)
C13 La1 C11 47.79(8)
C4 La1 C11 138.77(8)
C1 La1 C11 91.15(8)
C12 La1 C11 28.94(8)
C3 La1 C11 129.59(8)

loop_
_geom_bond_atom_site_label_1
_geom_bond_atom_site_label_2
_geom_bond_distance
C1 C5 1.413(4)
C1 C2 1.417(4)
C1 C6 1.505(4)
C1 La1 2.815(3)
C2 C3 1.416(4)
C2 C7 1.507(4)
C2 La1 2.813(3)
C3 C4 1.418(4)
C3 C8 1.508(4)
C3 La1 2.823(3)
C4 C5 1.418(4)
C4 C9 1.507(4)
C4 La1 2.814(3)
C5 C10 1.509(4)
C5 La1 2.806(3)
C6 H6A 0.9800
C6 H6B 0.9800
C6 H6C 0.9800
C7 H7A 0.9800
C7 H7B 0.9800
C7 H7C 0.9800
C8 H8A 0.9800
C8 H8B 0.9800
C8 H8C 0.9800
C9 H9A 0.9800
C9 H9B 0.9800
C9 H9C 0.9800
C10 H10A 0.9800
C10 H10B 0.9800
C10 H10C 0.9800
C11 C12 1.412(4)
C11 C15 1.414(4)
C11 C16 1.505(4)
C11 La1 2.829(3)
C12 C13 1.415(4)
C12 C17 1.502(4)
C12 La1 2.822(3)
C13 C14 1.409(4)
C13 C18 1.507(4)
C13 La1 2.813(3)
C14 C15 1.402(4)
C14 C19 1.505(4)
C14 La1 2.797(3)
C15 C20 1.509(4)
C15 La1 2.806(3)
C16 H16A 0.9800
C16 H16B 0.9800
C16 H16C 0.9800
C17 H17A 0.9800
C17 H17B 0.9800
C17 H17C 0.9800
C18 H18A 0.9800
C18 H18B 0.9800
C18 H18C 0.9800
C19 H19A 0.9800
C19 H19B 0.9800
C19 H19C 0.9800
C20 H20A 0.9800
C20 H20B 0.9800
C20 H20C 0.9800
C21 N1 1.310(3)
C21 Si1 1.854(3)
C21 H21 0.9500
C22 Si1 1.870(4)
C22 H22A 0.9800
C22 H22B 0.9800
C22 H22C 0.9800
C23 Si1 1.865(3)
C23 H23A 0.9800
C23 H23B 0.9800
C23 H23C 0.9800
C24 Si1 1.854(4)
C24 H24A 0.9800
C24 H24B 0.9800
C24 H24C 0.9800
C25 N2 1.434(3)
C25 C26 1.493(4)
C25 H25A 0.9900
C25 H25B 0.9900
C26 C27 1.298(5)
C26 H26 0.9500
C27 H27A 0.9500
C27 H27B 0.9500
N1 N2 1.343(3)
N1 La1 2.476(2)
N2 La1 2.397(2)
